data_1556687
loop_
_publ_author_name
'Altahan, M.A.'
'Beckett, M.A.'
'Coles, S.J.'
'Horton, P.N.'

_publ_section_title
;
 Hexaborate(2-) and Dodecaborate(6-) Anions as Ligands to Zinc(II)
 Centres: Self-Assembly and Single-Crystal XRD Characterization of
 [Zn{k3O-B6O7(OH)6}(k3N-dien)].0.5H2O (dien = NH(CH2-CH2NH2)2),
 (NH4)2[Zn{k2O-B6O7(OH)6}2 (H2O)2].2H2O and (1,3-pnH2)3[(k1N-H3N{CH2}3NH2)
 Zn{k3O-B12O18(OH)6}]2.14H2O (1,3-pn = 1,3-diaminopropane)
;
_journal_name_full Inorganics
_journal_page_first 44
_journal_paper_doi 10.3390/inorganics7040044
_journal_volume 7
_journal_year 2019
_chemical_formula_moiety 'B12 H16 O28 Zn, 2(H4 N), 2(H2 O)'
_chemical_formula_sum 'B12 H28 N2 O30 Zn'
_chemical_formula_weight 731.33
_space_group_crystal_system triclinic
_space_group_IT_number 2
_space_group_name_Hall '-P 1'
_space_group_name_H-M_alt 'P -1'
_atom_sites_solution_hydrogens mixed
_atom_sites_solution_primary dual
_cell_angle_alpha 108.065(2)
_cell_angle_beta 95.020(2)
_cell_angle_gamma 90.118(2)
_cell_formula_units_Z 1
_cell_length_a 7.4831(2)
_cell_length_b 7.8551(2)
_cell_length_c 11.0111(3)
_cell_measurement_reflns_used 12584
_cell_measurement_temperature 100(2)
_cell_measurement_theta_max 30.5870
_cell_measurement_theta_min 2.8090
_cell_volume 612.68(3)
_computing_cell_refinement 'CrysAlisPro 1.171.39.27b (Rigaku OD, 2015)'
_computing_data_collection 'CrysAlisPro 1.171.39.27b (Rigaku OD, 2015)'
_computing_data_reduction 'CrysAlisPro 1.171.39.27b (Rigaku OD, 2015)'
_computing_molecular_graphics 'Olex2 (Dolomanov et al., 2009)'
_computing_publication_material 'Olex2 (Dolomanov et al., 2009)'
_computing_structure_refinement 'ShelXL (Sheldrick, 2015)'
_computing_structure_solution 'ShelXT (Sheldrick, 2015)'
_diffrn_ambient_environment N~2~
_diffrn_ambient_temperature 100(2)
_diffrn_detector 'CCD area detector'
_diffrn_detector_area_resol_mean 28.5714
_diffrn_detector_type 'Rigaku HG Saturn724+ (2x2 bin mode)'
_diffrn_measured_fraction_theta_full 0.997
_diffrn_measured_fraction_theta_max 0.998
_diffrn_measurement_details
;
List of Runs (angles in degrees, time in seconds):

  # Type    Start    End  Width  t~exp~   \w     \q     \k     \f   Frames
--------------------------------------------------------------------------
  1  \w    -26.00  83.00   1.00    1.00    --   -6.10  32.00 -14.00  109
  2  \w    -96.00  14.00   1.00    1.00    --   -6.10 -38.00  30.00  110
  3  \w    -26.00  83.00   1.00    1.00    --   -6.10  38.00-180.00  109
  4  \w    -96.00  23.00   1.00    1.00    --   -6.10 -72.00-120.00  119
  5  \w    -84.00  30.00   1.00    1.00    --    5.00 -57.00 -90.00  114
  6  \w    -35.00  19.00   1.00    1.00    --   -6.10  72.00   0.00   54
  7  \w    -26.00  83.00   1.00    1.00    --   -6.10  38.00  90.00  109
;
_diffrn_measurement_device 'four-circle \k goniometer'
_diffrn_measurement_method 'profile data from \w-scans'
_diffrn_measurement_specimen_support 'MiTeGen MicroLoop'
_diffrn_orient_matrix_type 'CrysAlisPro convention (1999,Acta A55,543-557)'
_diffrn_orient_matrix_UB_11 0.0940937000
_diffrn_orient_matrix_UB_12 -0.0091370000
_diffrn_orient_matrix_UB_13 -0.0018173000
_diffrn_orient_matrix_UB_21 -0.0128187000
_diffrn_orient_matrix_UB_22 -0.0940510000
_diffrn_orient_matrix_UB_23 -0.0278621000
_diffrn_orient_matrix_UB_31 -0.0066784000
_diffrn_orient_matrix_UB_32 0.0100382000
_diffrn_orient_matrix_UB_33 -0.0620578000
_diffrn_radiation_collimation 0.2
_diffrn_radiation_monochromator 'Confocal mirrors, HF Varimax'
_diffrn_radiation_probe x-ray
_diffrn_radiation_type MoK\a
_diffrn_radiation_wavelength 0.71075
_diffrn_radiation_xray_symbol K-L~3~
_diffrn_reflns_av_R_equivalents 0.0314
_diffrn_reflns_av_unetI/netI 0.0193
_diffrn_reflns_Laue_measured_fraction_full 0.997
_diffrn_reflns_Laue_measured_fraction_max 0.998
_diffrn_reflns_limit_h_max 9
_diffrn_reflns_limit_h_min -9
_diffrn_reflns_limit_k_max 10
_diffrn_reflns_limit_k_min -10
_diffrn_reflns_limit_l_max 14
_diffrn_reflns_limit_l_min -13
_diffrn_reflns_number 16475
_diffrn_reflns_point_group_measured_fraction_full 0.997
_diffrn_reflns_point_group_measured_fraction_max 0.998
_diffrn_reflns_theta_full 25.242
_diffrn_reflns_theta_max 27.476
_diffrn_reflns_theta_min 2.729
_diffrn_source 'Rotating Anode'
_diffrn_source_current 55.0
_diffrn_source_power 2.475
_diffrn_source_target Mo
_diffrn_source_type 'Rigaku FRE+'
_diffrn_source_voltage 45.0
_exptl_absorpt_coefficient_mu 1.138
_exptl_absorpt_correction_T_max 1.00000
_exptl_absorpt_correction_T_min 0.93611
_exptl_absorpt_correction_type multi-scan
_exptl_absorpt_process_details
;
CrysAlisPro 1.171.39.27b (Rigaku Oxford Diffraction, 2015)
Empirical absorption correction using spherical harmonics,
 implemented in SCALE3 ABSPACK scaling algorithm.
;
_exptl_crystal_colour colourless
_exptl_crystal_colour_primary colourless
_exptl_crystal_density_diffrn 1.982
_exptl_crystal_description block
_exptl_crystal_F_000 372
_exptl_crystal_recrystallization_method 'The material was recrystallised from --- by as supplied'
_exptl_crystal_size_max 0.18
_exptl_crystal_size_mid 0.13
_exptl_crystal_size_min 0.05
_refine_diff_density_max 0.350
_refine_diff_density_min -0.471
_refine_diff_density_rms 0.088
_refine_ls_extinction_coef .
_refine_ls_extinction_method none
_refine_ls_goodness_of_fit_ref 1.068
_refine_ls_hydrogen_treatment mixed
_refine_ls_matrix_type full
_refine_ls_number_parameters 235
_refine_ls_number_reflns 2799
_refine_ls_number_restraints 6
_refine_ls_restrained_S_all 1.084
_refine_ls_R_factor_all 0.0214
_refine_ls_R_factor_gt 0.0212
_refine_ls_shift/su_max 0.000
_refine_ls_shift/su_mean 0.000
_refine_ls_structure_factor_coef Fsqd
_refine_ls_weighting_details 'w=1/[\s^2^(Fo^2^)+(0.0262P)^2^+0.3998P] where P=(Fo^2^+2Fc^2^)/3'
_refine_ls_weighting_scheme calc
_refine_ls_wR_factor_gt 0.0557
_refine_ls_wR_factor_ref 0.0559
_reflns_Friedel_coverage 0.000
_reflns_Friedel_fraction_full .
_reflns_Friedel_fraction_max .
_reflns_number_gt 2774
_reflns_number_total 2799
_reflns_threshold_expression 'I > 2\s(I)'
_cod_data_source_file Inorganics-2019-7-44.cif
_cod_data_source_block MAB2
_cod_database_code 1556687
_shelx_space_group_comment
;
The symmetry employed for this shelxl refinement is uniquely defined
by the following loop, which should always be used as a source of
symmetry information in preference to the above space-group names.
They are only intended as comments.
;
_reflns_odcompleteness_completeness 99.82
_reflns_odcompleteness_iscentric 1
_reflns_odcompleteness_theta 27.42
_olex2_refinement_description
;
1. Fixed Uiso
 At 1.5 times of:
  All O(H) groups, All O(H,H) groups
2. Restrained distances
 O11-H11
 0.85 with sigma of 0.01
 O12-H12
 0.85 with sigma of 0.01
 B1-H11
 1.945853 with sigma of 0.02
 Zn1-H11
 2.651307 with sigma of 0.02
 B2-H12
 1.919963 with sigma of 0.02
 Zn1-H12
 2.691362 with sigma of 0.02
3.a Free rotating group:
 O31(H31A,H31B)
3.b Rotating group:
 O21(H21A,H21B)
3.c Idealised tetrahedral OH refined as rotating group:
 O8(H8), O9(H9), O10(H10), O13(H13)
;

loop_
_space_group_symop_operation_xyz
'x, y, z'
'-x, -y, -z'

loop_
_atom_site_label
_atom_site_type_symbol
_atom_site_fract_x
_atom_site_fract_y
_atom_site_fract_z
_atom_site_U_iso_or_equiv
_atom_site_adp_type
_atom_site_occupancy
_atom_site_site_symmetry_order
_atom_site_calc_flag
_atom_site_refinement_flags_posn
_atom_site_refinement_flags_adp
_atom_site_refinement_flags_occupancy
_atom_site_disorder_assembly
_atom_site_disorder_group
Zn1 Zn 1.0000 0.5000 1.0000 0.00633(7) Uani 1 2 d DS T P . .
O1 O 0.77862(12) 0.63668(11) 0.77242(8) 0.00588(17) Uani 1 1 d . . . . .
O2 O 0.53390(12) 0.56707(12) 0.88134(9) 0.00762(18) Uani 1 1 d . . . . .
O3 O 0.67569(12) 0.85858(12) 0.95789(8) 0.00807(18) Uani 1 1 d . . . . .
O4 O 0.88571(12) 0.94817(12) 0.84139(8) 0.00812(18) Uani 1 1 d . . . . .
O5 O 0.87364(12) 0.77593(12) 0.62027(9) 0.00943(18) Uani 1 1 d . . . . .
O6 O 0.77309(13) 0.47273(12) 0.54449(9) 0.00978(18) Uani 1 1 d . . . . .
O7 O 0.58670(12) 0.37225(12) 0.67606(8) 0.00801(18) Uani 1 1 d . . . . .
O8 O 0.40690(13) 0.79661(12) 1.03730(9) 0.01096(19) Uani 1 1 d . . . . .
H8 H 0.4006 0.9086 1.0576 0.016 Uiso 1 1 calc GR . . . .
O9 O 0.91272(13) 1.08616(12) 0.67790(9) 0.01104(19) Uani 1 1 d . . . . .
H9 H 0.8919 1.1778 0.7382 0.017 Uiso 1 1 calc GR . . . .
O10 O 0.57362(13) 0.21697(12) 0.45762(9) 0.01198(19) Uani 1 1 d . . . . .
H10 H 0.6151 0.2205 0.3899 0.018 Uiso 1 1 calc GR . . . .
O11 O 0.79560(12) 0.38806(11) 0.85796(8) 0.00654(17) Uani 1 1 d D . . . .
H11 H 0.7251(16) 0.3233(18) 0.8847(14) 0.010 Uiso 1 1 d DR . . . .
O12 O 0.97744(12) 0.74856(12) 0.96261(8) 0.00745(17) Uani 1 1 d D . . . .
H12 H 1.017(2) 0.8410(14) 1.0222(12) 0.011 Uiso 1 1 d DR . . . .
O13 O 1.05458(12) 0.55490(12) 0.67667(9) 0.01012(18) Uani 1 1 d . . . . .
H13 H 1.1122 0.5447 0.6128 0.015 Uiso 1 1 calc GR . . . .
O21 O 0.81643(12) 0.58097(12) 1.14305(9) 0.00902(18) Uani 1 1 d . . . . .
H21A H 0.8508 0.5457 1.2082 0.014 Uiso 1 1 d GR . . . .
H21B H 0.7107 0.5347 1.1122 0.014 Uiso 1 1 d GR . . . .
B1 B 0.67048(18) 0.48990(18) 0.79572(13) 0.0063(3) Uani 1 1 d D . . . .
B2 B 0.83205(18) 0.80037(18) 0.88528(13) 0.0069(3) Uani 1 1 d D . . . .
B3 B 0.87218(19) 0.60799(18) 0.65037(13) 0.0079(3) Uani 1 1 d . . . . .
B4 B 0.54111(19) 0.74051(19) 0.95705(13) 0.0083(3) Uani 1 1 d . . . . .
B5 B 0.89120(19) 0.93623(19) 0.71497(14) 0.0089(3) Uani 1 1 d . . . . .
B6 B 0.64762(19) 0.35700(19) 0.55975(14) 0.0090(3) Uani 1 1 d . . . . .
N1 N 0.72967(16) 0.85816(16) 0.40321(11) 0.0106(2) Uani 1 1 d . . . . .
H1A H 0.687(3) 0.968(3) 0.4317(19) 0.021(5) Uiso 1 1 d . . . . .
H1B H 0.640(3) 0.780(3) 0.3581(19) 0.023(5) Uiso 1 1 d . . . . .
H1C H 0.816(3) 0.862(3) 0.356(2) 0.027(5) Uiso 1 1 d . . . . .
H1D H 0.776(3) 0.824(3) 0.470(2) 0.031(6) Uiso 1 1 d . . . . .
O31 O 0.71372(14) 0.12897(14) 0.22290(10) 0.0174(2) Uani 1 1 d . . . . .
H31A H 0.7886 0.2116 0.2250 0.026 Uiso 1 1 d G . . . .
H31B H 0.7163 0.0443 0.1528 0.026 Uiso 1 1 d G . . . .

loop_
_atom_site_aniso_label
_atom_site_aniso_U_11
_atom_site_aniso_U_22
_atom_site_aniso_U_33
_atom_site_aniso_U_23
_atom_site_aniso_U_13
_atom_site_aniso_U_12
Zn1 0.00648(11) 0.00579(10) 0.00650(11) 0.00173(7) 0.00004(7) 0.00021(7)
O1 0.0071(4) 0.0049(4) 0.0052(4) 0.0008(3) 0.0015(3) -0.0011(3)
O2 0.0068(4) 0.0060(4) 0.0100(4) 0.0018(3) 0.0027(3) -0.0001(3)
O3 0.0078(4) 0.0068(4) 0.0093(4) 0.0016(3) 0.0026(3) 0.0004(3)
O4 0.0106(4) 0.0064(4) 0.0072(4) 0.0019(3) 0.0011(3) -0.0016(3)
O5 0.0129(4) 0.0077(4) 0.0080(4) 0.0027(3) 0.0016(3) -0.0003(3)
O6 0.0117(4) 0.0095(4) 0.0070(4) 0.0007(3) 0.0018(3) -0.0021(3)
O7 0.0087(4) 0.0074(4) 0.0070(4) 0.0014(3) -0.0007(3) -0.0023(3)
O8 0.0120(4) 0.0066(4) 0.0156(5) 0.0037(4) 0.0074(4) 0.0020(3)
O9 0.0154(5) 0.0075(4) 0.0106(4) 0.0024(3) 0.0044(4) 0.0007(3)
O10 0.0149(5) 0.0113(4) 0.0084(4) 0.0010(4) 0.0013(4) -0.0036(4)
O11 0.0065(4) 0.0060(4) 0.0078(4) 0.0031(3) 0.0011(3) -0.0007(3)
O12 0.0088(4) 0.0054(4) 0.0069(4) 0.0007(3) -0.0014(3) -0.0004(3)
O13 0.0097(4) 0.0136(4) 0.0078(4) 0.0037(4) 0.0031(3) 0.0018(3)
O21 0.0077(4) 0.0105(4) 0.0087(4) 0.0028(3) 0.0010(3) -0.0007(3)
B1 0.0057(6) 0.0056(6) 0.0073(6) 0.0018(5) 0.0003(5) -0.0007(5)
B2 0.0073(6) 0.0062(6) 0.0071(6) 0.0016(5) 0.0010(5) -0.0003(5)
B3 0.0091(6) 0.0077(6) 0.0070(6) 0.0023(5) 0.0021(5) -0.0001(5)
B4 0.0090(6) 0.0087(6) 0.0082(6) 0.0041(5) 0.0004(5) 0.0010(5)
B5 0.0069(6) 0.0097(6) 0.0104(7) 0.0032(5) 0.0016(5) 0.0000(5)
B6 0.0090(6) 0.0082(6) 0.0096(6) 0.0026(5) 0.0000(5) 0.0008(5)
N1 0.0114(5) 0.0102(5) 0.0099(5) 0.0027(4) 0.0013(4) -0.0008(4)
O31 0.0190(5) 0.0173(5) 0.0125(5) -0.0011(4) 0.0041(4) -0.0063(4)

loop_
_atom_type_symbol
_atom_type_description
_atom_type_scat_dispersion_real
_atom_type_scat_dispersion_imag
_atom_type_scat_source
B B 0.0013 0.0007 'International Tables Vol C Tables 4.2.6.8 and 6.1.1.4'
H H 0.0000 0.0000 'International Tables Vol C Tables 4.2.6.8 and 6.1.1.4'
N N 0.0061 0.0033 'International Tables Vol C Tables 4.2.6.8 and 6.1.1.4'
O O 0.0106 0.0060 'International Tables Vol C Tables 4.2.6.8 and 6.1.1.4'
Zn Zn 0.2839 1.4301 'International Tables Vol C Tables 4.2.6.8 and 6.1.1.4'

loop_
_geom_angle_atom_site_label_1
_geom_angle_atom_site_label_2
_geom_angle_atom_site_label_3
_geom_angle
_geom_angle_site_symmetry_1
_geom_angle_site_symmetry_3
O11 Zn1 O11 180.0 2_767 .
O11 Zn1 O12 90.68(3) . .
O11 Zn1 O12 89.32(3) 2_767 .
O11 Zn1 O12 89.32(3) . 2_767
O11 Zn1 O12 90.68(3) 2_767 2_767
O11 Zn1 O21 92.10(3) . .
O11 Zn1 O21 92.10(3) 2_767 2_767
O11 Zn1 O21 87.90(3) . 2_767
O11 Zn1 O21 87.90(3) 2_767 .
O12 Zn1 O12 180.00(7) 2_767 .
O12 Zn1 O21 89.14(3) . 2_767
O12 Zn1 O21 89.14(3) 2_767 .
O12 Zn1 O21 90.86(3) . .
O12 Zn1 O21 90.86(3) 2_767 2_767
O21 Zn1 O21 180.00(5) . 2_767
B1 O1 B2 117.90(9) . .
B1 O1 B3 122.22(9) . .
B2 O1 B3 118.22(9) . .
B4 O2 B1 122.97(10) . .
B4 O3 B2 121.46(10) . .
B5 O4 B2 124.06(10) . .
B5 O5 B3 121.04(10) . .
B6 O6 B3 123.90(10) . .
B6 O7 B1 123.18(10) . .
B4 O8 H8 109.5 . .
B5 O9 H9 109.5 . .
B6 O10 H10 109.5 . .
Zn1 O11 H11 109.4(9) . .
B1 O11 Zn1 125.35(7) . .
B1 O11 H11 103.7(9) . .
Zn1 O12 H12 117.0(9) . .
B2 O12 Zn1 126.70(7) . .
B2 O12 H12 108.3(9) . .
B3 O13 H13 109.5 . .
Zn1 O21 H21A 110.5 . .
Zn1 O21 H21B 110.1 . .
H21A O21 H21B 108.5 . .
O2 B1 O1 109.94(10) . .
O2 B1 O11 109.11(10) . .
O7 B1 O1 110.34(10) . .
O7 B1 O2 109.80(10) . .
O7 B1 O11 110.01(10) . .
O11 B1 O1 107.60(10) . .
O3 B2 O1 108.98(10) . .
O4 B2 O1 110.48(10) . .
O4 B2 O3 106.84(10) . .
O4 B2 O12 112.13(10) . .
O12 B2 O1 106.80(10) . .
O12 B2 O3 111.60(10) . .
O5 B3 O1 108.43(10) . .
O5 B3 O13 110.86(10) . .
O6 B3 O1 109.72(10) . .
O6 B3 O5 108.55(10) . .
O6 B3 O13 112.19(10) . .
O13 B3 O1 107.01(10) . .
O2 B4 O3 122.87(12) . .
O2 B4 O8 117.64(11) . .
O3 B4 O8 119.49(12) . .
O4 B5 O9 121.43(12) . .
O5 B5 O4 121.65(12) . .
O5 B5 O9 116.91(12) . .
O6 B6 O7 122.49(12) . .
O6 B6 O10 121.58(12) . .
O7 B6 O10 115.93(12) . .
H1A N1 H1B 110.0(18) . .
H1A N1 H1C 108.0(18) . .
H1A N1 H1D 109.8(18) . .
H1B N1 H1C 111.2(18) . .
H1B N1 H1D 109.9(18) . .
H1C N1 H1D 107.8(19) . .
H31A O31 H31B 109.4 . .

loop_
_geom_bond_atom_site_label_1
_geom_bond_atom_site_label_2
_geom_bond_distance
_geom_bond_site_symmetry_2
Zn1 O11 2.0692(9) 2_767
Zn1 O11 2.0692(9) .
Zn1 O12 2.1208(9) 2_767
Zn1 O12 2.1208(9) .
Zn1 O21 2.1292(9) .
Zn1 O21 2.1292(9) 2_767
O1 B1 1.5053(15) .
O1 B2 1.5091(15) .
O1 B3 1.5247(16) .
O2 B1 1.4552(16) .
O2 B4 1.3570(17) .
O3 B2 1.4685(16) .
O3 B4 1.3652(17) .
O4 B2 1.4569(16) .
O4 B5 1.3701(17) .
O5 B3 1.4567(16) .
O5 B5 1.3606(17) .
O6 B3 1.4543(16) .
O6 B6 1.3620(17) .
O7 B1 1.4426(15) .
O7 B6 1.3673(17) .
O8 H8 0.8400 .
O8 B4 1.3781(17) .
O9 H9 0.8400 .
O9 B5 1.3742(17) .
O10 H10 0.8400 .
O10 B6 1.3793(17) .
O11 H11 0.862(9) .
O11 B1 1.4889(15) .
O12 H12 0.845(8) .
O12 B2 1.4591(16) .
O13 H13 0.8400 .
O13 B3 1.4591(16) .
O21 H21A 0.8657 .
O21 H21B 0.8652 .
N1 H1A 0.89(2) .
N1 H1B 0.91(2) .
N1 H1C 0.87(2) .
N1 H1D 0.90(2) .
O31 H31A 0.8502 .
O31 H31B 0.8501 .

loop_
_geom_hbond_atom_site_label_D
_geom_hbond_atom_site_label_H
_geom_hbond_atom_site_label_A
_geom_hbond_distance_DH
_geom_hbond_distance_HA
_geom_hbond_distance_DA
_geom_hbond_angle_DHA
_geom_hbond_site_symmetry_A
O8 H8 O3 0.84 1.97 2.7649(13) 157.5 2_677
O9 H9 O11 0.84 1.95 2.7785(13) 168.2 1_565
O10 H10 O31 0.84 1.97 2.7615(14) 157.7 .
O11 H11 O8 0.862(9) 1.802(9) 2.6580(13) 172.0(14) 2_667
O12 H12 O4 0.845(8) 1.948(9) 2.7922(12) 178.2(16) 2_777
O13 H13 O6 0.84 1.97 2.8042(13) 174.7 2_766
O21 H21A O13 0.87 1.79 2.6446(13) 169.7 2_767
O21 H21B O2 0.87 2.01 2.8227(12) 155.7 2_667
N1 H1A O10 0.89(2) 2.08(2) 2.9589(15) 168.0(18) 1_565
N1 H1B O7 0.91(2) 2.01(2) 2.8781(15) 158.7(18) 2_666
N1 H1C O9 0.87(2) 2.16(2) 2.9674(16) 154.8(19) 2_776
N1 H1D O5 0.90(2) 1.90(2) 2.7928(15) 175(2) .
O31 H31A O13 0.85 2.11 2.8878(14) 152.0 2_766
O31 H31B O3 0.85 2.18 3.0192(13) 167.4 1_544

loop_
_geom_torsion_atom_site_label_1
_geom_torsion_atom_site_label_2
_geom_torsion_atom_site_label_3
_geom_torsion_atom_site_label_4
_geom_torsion
_geom_torsion_site_symmetry_1
_geom_torsion_site_symmetry_2
_geom_torsion_site_symmetry_3
_geom_torsion_site_symmetry_4
Zn1 O11 B1 O1 41.12(12) . . . .
Zn1 O11 B1 O2 -78.13(11) . . . .
Zn1 O11 B1 O7 161.36(7) . . . .
Zn1 O12 B2 O1 -38.31(13) . . . .
Zn1 O12 B2 O3 80.70(12) . . . .
Zn1 O12 B2 O4 -159.47(7) . . . .
B1 O1 B2 O3 -45.64(13) . . . .
B1 O1 B2 O4 -162.74(10) . . . .
B1 O1 B2 O12 75.06(12) . . . .
B1 O1 B3 O5 147.86(10) . . . .
B1 O1 B3 O6 29.45(15) . . . .
B1 O1 B3 O13 -92.50(12) . . . .
B1 O2 B4 O3 1.13(19) . . . .
B1 O2 B4 O8 -177.88(11) . . . .
B1 O7 B6 O6 -11.41(19) . . . .
B1 O7 B6 O10 168.87(11) . . . .
B2 O1 B1 O2 41.62(14) . . . .
B2 O1 B1 O7 162.88(10) . . . .
B2 O1 B1 O11 -77.10(12) . . . .
B2 O1 B3 O5 -47.12(14) . . . .
B2 O1 B3 O6 -165.52(10) . . . .
B2 O1 B3 O13 72.52(13) . . . .
B2 O3 B4 O2 -6.04(19) . . . .
B2 O3 B4 O8 172.96(11) . . . .
B2 O4 B5 O5 -10.58(19) . . . .
B2 O4 B5 O9 168.68(11) . . . .
B3 O1 B1 O2 -153.31(10) . . . .
B3 O1 B1 O7 -32.06(15) . . . .
B3 O1 B1 O11 87.97(12) . . . .
B3 O1 B2 O3 148.68(10) . . . .
B3 O1 B2 O4 31.58(14) . . . .
B3 O1 B2 O12 -90.62(12) . . . .
B3 O5 B5 O4 -8.27(19) . . . .
B3 O5 B5 O9 172.44(11) . . . .
B3 O6 B6 O7 8.5(2) . . . .
B3 O6 B6 O10 -171.79(11) . . . .
B4 O2 B1 O1 -18.27(16) . . . .
B4 O2 B1 O7 -139.85(11) . . . .
B4 O2 B1 O11 99.51(13) . . . .
B4 O3 B2 O1 26.90(15) . . . .
B4 O3 B2 O4 146.29(11) . . . .
B4 O3 B2 O12 -90.81(13) . . . .
B5 O4 B2 O1 -1.79(16) . . . .
B5 O4 B2 O3 -120.20(12) . . . .
B5 O4 B2 O12 117.23(13) . . . .
B5 O5 B3 O1 34.83(15) . . . .
B5 O5 B3 O6 153.98(11) . . . .
B5 O5 B3 O13 -82.36(14) . . . .
B6 O6 B3 O1 -16.47(16) . . . .
B6 O6 B3 O5 -134.80(12) . . . .
B6 O6 B3 O13 102.33(14) . . . .
B6 O7 B1 O1 21.84(16) . . . .
B6 O7 B1 O2 143.18(11) . . . .
B6 O7 B1 O11 -96.72(13) . . . .
